data_4065165
loop_
_publ_author_name
'Seo, Hwimin'
'Snead, David R.'
'Abboud, Khalil A.'
'Hong, Sukwon'

_publ_section_title
;
 Bulky Acyclic Aminooxycarbene Ligands
;
_journal_issue 21
_journal_name_full Organometallics
_journal_page_first 5725
_journal_paper_doi 10.1021/om200602k
_journal_volume 30
_journal_year 2011
_chemical_formula_sum 'C31 H45 Au Cl N O'
_chemical_formula_weight 680.10
_chemical_name_systematic
; 
 ? 
;
_space_group_IT_number 2
_symmetry_cell_setting triclinic
_symmetry_space_group_name_Hall '-P 1'
_symmetry_space_group_name_H-M 'P -1'
_atom_sites_solution_hydrogens geom
_atom_sites_solution_primary direct
_atom_sites_solution_secondary difmap
_audit_creation_method SHELXL-97
_audit_update_record
;
2010-10-29 # Formatted by publCIF
;
_cell_angle_alpha 74.962(3)
_cell_angle_beta 88.987(3)
_cell_angle_gamma 82.463(3)
_cell_formula_units_Z 4
_cell_length_a 11.2597(8)
_cell_length_b 15.3429(12)
_cell_length_c 17.7000(13)
_cell_measurement_reflns_used 384
_cell_measurement_temperature 100(2)
_cell_measurement_theta_max 28.0
_cell_measurement_theta_min 2.0
_cell_volume 2927.1(4)
_computing_cell_refinement 'Bruker APEX2'
_computing_data_collection 'Bruker APEX2 (Bruker, 2008)'
_computing_data_reduction 'Bruker SAINT (Bruker, 2008)'
_computing_molecular_graphics 'Bruker SHELXTL'
_computing_publication_material 'Bruker SHELXTL'
_computing_structure_refinement 'Bruker SHELXTL'
_computing_structure_solution 'Bruker SHELXTL (Bruker, 2008)'
_diffrn_ambient_temperature 100(2)
_diffrn_measured_fraction_theta_full 1.000
_diffrn_measured_fraction_theta_max 1.000
_diffrn_measurement_device_type 'Bruker APEX-II CCD'
_diffrn_measurement_method '\w scans'
_diffrn_radiation_monochromator graphite
_diffrn_radiation_source 'fine-focus sealed tube'
_diffrn_radiation_type MoK\a
_diffrn_radiation_wavelength 0.71073
_diffrn_reflns_av_R_equivalents 0.0632
_diffrn_reflns_av_sigmaI/netI 0.0352
_diffrn_reflns_limit_h_max 14
_diffrn_reflns_limit_h_min -14
_diffrn_reflns_limit_k_max 19
_diffrn_reflns_limit_k_min -19
_diffrn_reflns_limit_l_max 22
_diffrn_reflns_limit_l_min -22
_diffrn_reflns_number 68601
_diffrn_reflns_theta_full 27.50
_diffrn_reflns_theta_max 27.50
_diffrn_reflns_theta_min 1.82
_exptl_absorpt_coefficient_mu 5.140
_exptl_absorpt_correction_T_max 0.5011
_exptl_absorpt_correction_T_min 0.3418
_exptl_absorpt_correction_type numerical
_exptl_absorpt_process_details 'based on measured indexed crystal faces, Bruker SHELXTL  v6.12 (Bruker 2007)'
_exptl_crystal_colour colourless
_exptl_crystal_density_diffrn 1.543
_exptl_crystal_density_method 'not measured'
_exptl_crystal_description plates
_exptl_crystal_F_000 1368
_exptl_crystal_size_max 0.27
_exptl_crystal_size_mid 0.16
_exptl_crystal_size_min 0.16
_refine_diff_density_max 1.609
_refine_diff_density_min -0.940
_refine_diff_density_rms 0.093
_refine_ls_extinction_method none
_refine_ls_goodness_of_fit_ref 1.039
_refine_ls_hydrogen_treatment constr
_refine_ls_matrix_type full
_refine_ls_number_parameters 647
_refine_ls_number_reflns 13432
_refine_ls_number_restraints 0
_refine_ls_restrained_S_all 1.039
_refine_ls_R_factor_all 0.0210
_refine_ls_R_factor_gt 0.0186
_refine_ls_shift/su_max 0.006
_refine_ls_shift/su_mean 0.000
_refine_ls_structure_factor_coef Fsqd
_refine_ls_weighting_details 'calc w=1/[\s^2^(Fo^2^)+(0.0236P)^2^] where P=(Fo^2^+2Fc^2^)/3'
_refine_ls_weighting_scheme calc
_refine_ls_wR_factor_gt 0.0475
_refine_ls_wR_factor_ref 0.0481
_reflns_number_gt 12204
_reflns_number_total 13432
_reflns_threshold_expression I>2\s(I)
_cod_data_source_file om200602k_si_002.cif
_cod_data_source_block 2d
_cod_depositor_comments
;
The following automatic conversions were performed:

'_symmetry_cell_setting' value 'Triclinic' changed to 'triclinic'
according to /home/saulius/struct/CIF-dictionaries/cif_core.dic
dictionary named 'cif_core.dic' version 2.4.1 from 2010-06-29.

Automatic conversion script
Id: cif_fix_values 1715 2011-07-08 13:25:40Z adriana 
;
_cod_original_sg_symbol_H-M P-1
_cod_database_code 4065165

loop_
_symmetry_equiv_pos_as_xyz
'x, y, z'
'-x, -y, -z'

loop_
_atom_site_label
_atom_site_type_symbol
_atom_site_fract_x
_atom_site_fract_y
_atom_site_fract_z
_atom_site_U_iso_or_equiv
_atom_site_adp_type
_atom_site_occupancy
_atom_site_symmetry_multiplicity
_atom_site_calc_flag
_atom_site_refinement_flags
Au1 Au 0.538581(6) 0.197876(5) 0.583846(4) 0.01879(3) Uani 1 1 d .
Au2 Au 0.890787(6) 0.233296(5) 0.058474(4) 0.01267(3) Uani 1 1 d .
Cl1 Cl 0.36857(5) 0.17937(5) 0.65581(3) 0.03889(16) Uani 1 1 d .
Cl2 Cl 1.07072(4) 0.21400(3) 0.12140(3) 0.01847(10) Uani 1 1 d .
O1 O 0.78686(11) 0.16977(9) 0.52873(8) 0.0156(3) Uani 1 1 d .
O2 O 0.67672(11) 0.33913(9) -0.02390(8) 0.0148(3) Uani 1 1 d .
N1 N 0.67207(13) 0.27496(11) 0.44285(9) 0.0143(3) Uani 1 1 d .
N2 N 0.66389(13) 0.19303(11) -0.00272(9) 0.0129(3) Uani 1 1 d .
C1 C 0.67699(16) 0.21733(13) 0.51344(11) 0.0158(4) Uani 1 1 d .
C2 C 0.77626(16) 0.28418(14) 0.39142(11) 0.0168(4) Uani 1 1 d .
C3 C 0.81700(16) 0.21510(14) 0.35507(11) 0.0172(4) Uani 1 1 d .
C4 C 0.91262(18) 0.22913(15) 0.30340(12) 0.0233(5) Uani 1 1 d .
H4A H 0.9426 0.1832 0.2783 0.028 Uiso 1 1 calc R
C5 C 0.96403(19) 0.30895(16) 0.28848(14) 0.0284(5) Uani 1 1 d .
H5A H 1.0286 0.3174 0.2532 0.034 Uiso 1 1 calc R
C6 C 0.92224(19) 0.37568(16) 0.32439(14) 0.0282(5) Uani 1 1 d .
H6A H 0.9586 0.4300 0.3134 0.034 Uiso 1 1 calc R
C7 C 0.82728(17) 0.36593(15) 0.37687(12) 0.0210(4) Uani 1 1 d .
C8 C 0.78491(19) 0.44263(15) 0.41404(14) 0.0257(5) Uani 1 1 d .
H8A H 0.7270 0.4201 0.4558 0.031 Uiso 1 1 calc R
C9 C 0.8871(2) 0.47324(16) 0.45218(15) 0.0327(6) Uani 1 1 d .
H9A H 0.9285 0.4211 0.4912 0.049 Uiso 1 1 calc R
H9B H 0.8546 0.5205 0.4778 0.049 Uiso 1 1 calc R
H9C H 0.9438 0.4977 0.4121 0.049 Uiso 1 1 calc R
C10 C 0.7186(2) 0.52547(16) 0.35364(16) 0.0350(6) Uani 1 1 d .
H10A H 0.6486 0.5074 0.3325 0.052 Uiso 1 1 calc R
H10B H 0.7727 0.5475 0.3110 0.052 Uiso 1 1 calc R
H10C H 0.6924 0.5741 0.3792 0.052 Uiso 1 1 calc R
C11 C 0.76631(18) 0.12510(14) 0.36874(12) 0.0198(4) Uani 1 1 d .
H11A H 0.7002 0.1249 0.4073 0.024 Uiso 1 1 calc R
C12 C 0.7147(2) 0.11196(16) 0.29370(13) 0.0278(5) Uani 1 1 d .
H12A H 0.6488 0.1605 0.2736 0.042 Uiso 1 1 calc R
H12B H 0.6848 0.0528 0.3050 0.042 Uiso 1 1 calc R
H12C H 0.7775 0.1141 0.2544 0.042 Uiso 1 1 calc R
C13 C 0.8622(2) 0.04561(15) 0.40325(14) 0.0279(5) Uani 1 1 d .
H13A H 0.8270 -0.0114 0.4141 0.042 Uiso 1 1 calc R
H13B H 0.8941 0.0532 0.4520 0.042 Uiso 1 1 calc R
H13C H 0.9271 0.0439 0.3659 0.042 Uiso 1 1 calc R
C14 C 0.55561(16) 0.32933(13) 0.40684(11) 0.0162(4) Uani 1 1 d .
H14A H 0.5771 0.3705 0.3562 0.019 Uiso 1 1 calc R
C15 C 0.47346(17) 0.26739(14) 0.38571(12) 0.0183(4) Uani 1 1 d .
H15A H 0.4532 0.2227 0.4339 0.022 Uiso 1 1 calc R
H15B H 0.5159 0.2333 0.3506 0.022 Uiso 1 1 calc R
C16 C 0.35790(17) 0.32225(15) 0.34510(13) 0.0223(5) Uani 1 1 d .
H16A H 0.3773 0.3620 0.2940 0.027 Uiso 1 1 calc R
H16B H 0.3041 0.2801 0.3353 0.027 Uiso 1 1 calc R
C17 C 0.29461(17) 0.38010(15) 0.39524(13) 0.0237(5) Uani 1 1 d .
H17A H 0.2718 0.3403 0.4454 0.028 Uiso 1 1 calc R
H17B H 0.2206 0.4154 0.3680 0.028 Uiso 1 1 calc R
C18 C 0.37689(18) 0.44490(15) 0.41095(13) 0.0244(5) Uani 1 1 d .
H18A H 0.3347 0.4831 0.4430 0.029 Uiso 1 1 calc R
H18B H 0.3980 0.4856 0.3607 0.029 Uiso 1 1 calc R
C19 C 0.49168(17) 0.39145(14) 0.45417(13) 0.0210(4) Uani 1 1 d .
H19A H 0.5456 0.4344 0.4621 0.025 Uiso 1 1 calc R
H19B H 0.4712 0.3543 0.5062 0.025 Uiso 1 1 calc R
C20 C 0.81887(16) 0.11585(14) 0.60562(11) 0.0164(4) Uani 1 1 d .
C21 C 0.78329(17) 0.02927(14) 0.63339(12) 0.0186(4) Uani 1 1 d .
C22 C 0.82625(18) -0.01999(15) 0.70805(12) 0.0227(5) Uani 1 1 d .
H22A H 0.8026 -0.0783 0.7301 0.027 Uiso 1 1 calc R
C23 C 0.90227(18) 0.01393(15) 0.75068(12) 0.0242(5) Uani 1 1 d .
H23A H 0.9297 -0.0210 0.8013 0.029 Uiso 1 1 calc R
C24 C 0.93845(18) 0.09869(15) 0.71973(12) 0.0229(5) Uani 1 1 d .
H24A H 0.9918 0.1210 0.7490 0.027 Uiso 1 1 calc R
C25 C 0.89762(16) 0.15155(14) 0.64627(12) 0.0177(4) Uani 1 1 d .
C26 C 0.94126(18) 0.24199(15) 0.60862(13) 0.0212(4) Uani 1 1 d .
H26A H 0.8721 0.2841 0.5795 0.025 Uiso 1 1 calc R
C27 C 1.03900(18) 0.23017(16) 0.54941(14) 0.0272(5) Uani 1 1 d .
H27A H 1.0066 0.2067 0.5087 0.041 Uiso 1 1 calc R
H27B H 1.1067 0.1871 0.5762 0.041 Uiso 1 1 calc R
H27C H 1.0662 0.2891 0.5255 0.041 Uiso 1 1 calc R
C28 C 0.9878(2) 0.28650(17) 0.66851(15) 0.0339(6) Uani 1 1 d .
H28A H 0.9294 0.2861 0.7103 0.051 Uiso 1 1 calc R
H28B H 0.9992 0.3494 0.6426 0.051 Uiso 1 1 calc R
H28C H 1.0643 0.2524 0.6909 0.051 Uiso 1 1 calc R
C29 C 0.71030(18) -0.01488(14) 0.58626(13) 0.0215(4) Uani 1 1 d .
H29A H 0.6905 0.0289 0.5341 0.026 Uiso 1 1 calc R
C30 C 0.7849(2) -0.10160(15) 0.57317(14) 0.0292(5) Uani 1 1 d .
H30A H 0.8629 -0.0869 0.5518 0.044 Uiso 1 1 calc R
H30B H 0.7423 -0.1248 0.5363 0.044 Uiso 1 1 calc R
H30C H 0.7969 -0.1481 0.6231 0.044 Uiso 1 1 calc R
C31 C 0.5927(2) -0.04058(16) 0.62584(15) 0.0306(5) Uani 1 1 d .
H31A H 0.5483 0.0126 0.6392 0.046 Uiso 1 1 calc R
H31B H 0.6106 -0.0898 0.6736 0.046 Uiso 1 1 calc R
H31C H 0.5441 -0.0609 0.5900 0.046 Uiso 1 1 calc R
C32 C 0.73092(15) 0.25380(13) 0.00600(11) 0.0123(4) Uani 1 1 d .
C33 C 0.54230(15) 0.21941(13) -0.03712(11) 0.0143(4) Uani 1 1 d .
C34 C 0.52678(16) 0.23616(13) -0.11839(11) 0.0151(4) Uani 1 1 d .
C35 C 0.40914(17) 0.25706(13) -0.14838(12) 0.0187(4) Uani 1 1 d .
H35A H 0.3957 0.2687 -0.2031 0.022 Uiso 1 1 calc R
C36 C 0.31243(16) 0.26107(14) -0.09971(12) 0.0198(4) Uani 1 1 d .
H36A H 0.2335 0.2756 -0.1213 0.024 Uiso 1 1 calc R
C37 C 0.32966(17) 0.24413(14) -0.01990(13) 0.0194(4) Uani 1 1 d .
H37A H 0.2622 0.2468 0.0128 0.023 Uiso 1 1 calc R
C38 C 0.44528(16) 0.22299(13) 0.01378(12) 0.0163(4) Uani 1 1 d .
C39 C 0.45919(17) 0.20005(15) 0.10224(12) 0.0195(4) Uani 1 1 d .
H39A H 0.5451 0.2006 0.1153 0.023 Uiso 1 1 calc R
C40 C 0.42731(19) 0.10349(16) 0.13750(13) 0.0265(5) Uani 1 1 d .
H40A H 0.4738 0.0610 0.1119 0.040 Uiso 1 1 calc R
H40B H 0.3416 0.1029 0.1294 0.040 Uiso 1 1 calc R
H40C H 0.4463 0.0851 0.1937 0.040 Uiso 1 1 calc R
C41 C 0.38180(18) 0.26720(17) 0.13943(14) 0.0268(5) Uani 1 1 d .
H41A H 0.3976 0.3293 0.1142 0.040 Uiso 1 1 calc R
H41B H 0.4013 0.2527 0.1954 0.040 Uiso 1 1 calc R
H41C H 0.2969 0.2625 0.1324 0.040 Uiso 1 1 calc R
C42 C 0.62839(17) 0.22750(14) -0.17427(12) 0.0176(4) Uani 1 1 d .
H42A H 0.7057 0.2236 -0.1459 0.021 Uiso 1 1 calc R
C43 C 0.62012(19) 0.31045(16) -0.24583(13) 0.0254(5) Uani 1 1 d .
H43A H 0.6136 0.3664 -0.2282 0.038 Uiso 1 1 calc R
H43B H 0.5493 0.3116 -0.2776 0.038 Uiso 1 1 calc R
H43C H 0.6922 0.3062 -0.2772 0.038 Uiso 1 1 calc R
C44 C 0.62836(18) 0.14004(15) -0.20048(13) 0.0237(5) Uani 1 1 d .
H44A H 0.6412 0.0874 -0.1549 0.036 Uiso 1 1 calc R
H44B H 0.6928 0.1357 -0.2378 0.036 Uiso 1 1 calc R
H44C H 0.5511 0.1410 -0.2255 0.036 Uiso 1 1 calc R
C45 C 0.70687(16) 0.09230(13) 0.02235(11) 0.0148(4) Uani 1 1 d .
H45A H 0.6398 0.0609 0.0105 0.018 Uiso 1 1 calc R
C46 C 0.81436(17) 0.06449(14) -0.02442(12) 0.0173(4) Uani 1 1 d .
H46A H 0.7956 0.0872 -0.0811 0.021 Uiso 1 1 calc R
H46B H 0.8845 0.0919 -0.0129 0.021 Uiso 1 1 calc R
C47 C 0.84391(18) -0.03896(14) -0.00278(13) 0.0215(4) Uani 1 1 d .
H47A H 0.9155 -0.0563 -0.0316 0.026 Uiso 1 1 calc R
H47B H 0.7761 -0.0658 -0.0186 0.026 Uiso 1 1 calc R
C48 C 0.86799(18) -0.07734(14) 0.08534(13) 0.0226(5) Uani 1 1 d .
H48A H 0.8822 -0.1446 0.0980 0.027 Uiso 1 1 calc R
H48B H 0.9410 -0.0557 0.1002 0.027 Uiso 1 1 calc R
C49 C 0.76259(18) -0.04776(14) 0.13202(13) 0.0231(5) Uani 1 1 d .
H49A H 0.7820 -0.0705 0.1886 0.028 Uiso 1 1 calc R
H49B H 0.6915 -0.0746 0.1212 0.028 Uiso 1 1 calc R
C50 C 0.73402(17) 0.05582(13) 0.11050(12) 0.0182(4) Uani 1 1 d .
H50A H 0.8031 0.0826 0.1247 0.022 Uiso 1 1 calc R
H50B H 0.6639 0.0738 0.1402 0.022 Uiso 1 1 calc R
C51 C 0.73936(16) 0.41187(13) -0.01754(11) 0.0149(4) Uani 1 1 d .
C52 C 0.82264(16) 0.44191(13) -0.07519(12) 0.0161(4) Uani 1 1 d .
C53 C 0.87618(17) 0.51705(14) -0.06926(12) 0.0191(4) Uani 1 1 d .
H53A H 0.9330 0.5399 -0.1071 0.023 Uiso 1 1 calc R
C54 C 0.84850(17) 0.55875(14) -0.00994(13) 0.0209(4) Uani 1 1 d .
H54A H 0.8871 0.6093 -0.0069 0.025 Uiso 1 1 calc R
C55 C 0.76470(17) 0.52757(14) 0.04550(12) 0.0198(4) Uani 1 1 d .
H55A H 0.7463 0.5569 0.0862 0.024 Uiso 1 1 calc R
C56 C 0.70722(16) 0.45355(13) 0.04210(12) 0.0162(4) Uani 1 1 d .
C57 C 0.61256(17) 0.42092(14) 0.10150(12) 0.0192(4) Uani 1 1 d .
H57A H 0.5587 0.3891 0.0765 0.023 Uiso 1 1 calc R
C58 C 0.53492(19) 0.49816(16) 0.12467(14) 0.0288(5) Uani 1 1 d .
H58A H 0.5058 0.5452 0.0775 0.043 Uiso 1 1 calc R
H58B H 0.5823 0.5244 0.1570 0.043 Uiso 1 1 calc R
H58C H 0.4665 0.4748 0.1545 0.043 Uiso 1 1 calc R
C59 C 0.6691(2) 0.35194(16) 0.17439(13) 0.0310(5) Uani 1 1 d .
H59A H 0.6059 0.3273 0.2090 0.047 Uiso 1 1 calc R
H59B H 0.7190 0.3820 0.2020 0.047 Uiso 1 1 calc R
H59C H 0.7189 0.3023 0.1589 0.047 Uiso 1 1 calc R
C60 C 0.85503(16) 0.39825(14) -0.14141(12) 0.0174(4) Uani 1 1 d .
H60A H 0.8070 0.3467 -0.1364 0.021 Uiso 1 1 calc R
C61 C 0.82340(17) 0.46716(15) -0.22046(12) 0.0228(5) Uani 1 1 d .
H61A H 0.7379 0.4905 -0.2223 0.034 Uiso 1 1 calc R
H61D H 0.8413 0.4373 -0.2628 0.034 Uiso 1 1 calc R
H61B H 0.8708 0.5177 -0.2269 0.034 Uiso 1 1 calc R
C62 C 0.98870(18) 0.36005(15) -0.13781(13) 0.0232(5) Uani 1 1 d .
H62D H 1.0079 0.3164 -0.0870 0.035 Uiso 1 1 calc R
H62A H 1.0372 0.4100 -0.1445 0.035 Uiso 1 1 calc R
H62B H 1.0062 0.3293 -0.1796 0.035 Uiso 1 1 calc R

loop_
_atom_site_aniso_label
_atom_site_aniso_U_11
_atom_site_aniso_U_22
_atom_site_aniso_U_33
_atom_site_aniso_U_23
_atom_site_aniso_U_13
_atom_site_aniso_U_12
Au1 0.01632(4) 0.02540(5) 0.01373(4) -0.00331(3) 0.00238(3) -0.00329(3)
Au2 0.01144(4) 0.01120(4) 0.01524(4) -0.00286(3) -0.00050(3) -0.00211(3)
Cl1 0.0206(2) 0.0690(5) 0.0238(3) -0.0052(3) 0.0071(2) -0.0084(3)
Cl2 0.0132(2) 0.0211(2) 0.0201(2) -0.00266(18) -0.00183(17) -0.00380(17)
O1 0.0169(6) 0.0161(7) 0.0136(7) -0.0033(5) 0.0011(5) -0.0023(5)
O2 0.0141(6) 0.0106(7) 0.0207(7) -0.0055(5) -0.0013(5) -0.0024(5)
N1 0.0153(7) 0.0127(8) 0.0154(8) -0.0036(6) 0.0009(6) -0.0037(6)
N2 0.0116(7) 0.0125(8) 0.0146(8) -0.0039(6) 0.0005(6) -0.0010(6)
C1 0.0178(9) 0.0163(10) 0.0158(10) -0.0074(7) 0.0007(7) -0.0049(7)
C2 0.0146(8) 0.0205(11) 0.0140(9) -0.0021(8) 0.0025(7) -0.0031(7)
C3 0.0180(9) 0.0171(10) 0.0154(10) -0.0022(8) 0.0006(7) -0.0030(8)
C4 0.0235(10) 0.0254(12) 0.0203(11) -0.0057(9) 0.0052(8) -0.0019(9)
C5 0.0234(10) 0.0325(13) 0.0278(12) -0.0032(10) 0.0095(9) -0.0082(9)
C6 0.0275(11) 0.0273(13) 0.0311(13) -0.0052(10) 0.0065(9) -0.0133(9)
C7 0.0208(9) 0.0196(11) 0.0235(11) -0.0048(8) 0.0026(8) -0.0077(8)
C8 0.0288(11) 0.0210(12) 0.0307(12) -0.0090(9) 0.0044(9) -0.0111(9)
C9 0.0339(12) 0.0256(13) 0.0431(15) -0.0131(11) 0.0016(11) -0.0122(10)
C10 0.0382(13) 0.0200(12) 0.0466(16) -0.0072(11) -0.0008(11) -0.0064(10)
C11 0.0254(10) 0.0189(11) 0.0161(10) -0.0057(8) 0.0050(8) -0.0044(8)
C12 0.0378(12) 0.0273(13) 0.0217(11) -0.0102(9) 0.0027(9) -0.0097(10)
C13 0.0328(11) 0.0239(12) 0.0252(12) -0.0061(9) 0.0081(9) 0.0014(9)
C14 0.0173(9) 0.0154(10) 0.0151(9) -0.0028(7) 0.0003(7) -0.0020(7)
C15 0.0200(9) 0.0183(10) 0.0177(10) -0.0054(8) -0.0007(8) -0.0046(8)
C16 0.0207(10) 0.0224(11) 0.0226(11) -0.0025(8) -0.0036(8) -0.0045(8)
C17 0.0195(9) 0.0262(12) 0.0219(11) -0.0010(9) -0.0005(8) -0.0012(8)
C18 0.0238(10) 0.0212(11) 0.0260(12) -0.0050(9) 0.0002(9) 0.0030(8)
C19 0.0215(10) 0.0186(11) 0.0244(11) -0.0089(8) -0.0013(8) -0.0010(8)
C20 0.0178(9) 0.0168(10) 0.0129(9) -0.0023(7) 0.0019(7) 0.0004(7)
C21 0.0191(9) 0.0178(10) 0.0193(10) -0.0062(8) 0.0045(8) -0.0014(8)
C22 0.0274(10) 0.0173(11) 0.0199(11) -0.0012(8) 0.0056(8) 0.0015(8)
C23 0.0274(11) 0.0253(12) 0.0161(10) -0.0025(8) -0.0001(8) 0.0045(9)
C24 0.0237(10) 0.0263(12) 0.0191(11) -0.0088(9) -0.0020(8) 0.0015(9)
C25 0.0175(9) 0.0184(10) 0.0174(10) -0.0066(8) 0.0016(7) 0.0005(8)
C26 0.0219(10) 0.0200(11) 0.0228(11) -0.0076(8) -0.0014(8) -0.0024(8)
C27 0.0229(10) 0.0269(12) 0.0321(13) -0.0075(10) 0.0043(9) -0.0051(9)
C28 0.0406(13) 0.0308(14) 0.0354(14) -0.0142(11) -0.0047(11) -0.0118(11)
C29 0.0259(10) 0.0182(11) 0.0224(11) -0.0065(8) 0.0045(8) -0.0080(8)
C30 0.0385(12) 0.0218(12) 0.0301(13) -0.0101(9) 0.0099(10) -0.0081(10)
C31 0.0322(12) 0.0269(13) 0.0368(14) -0.0105(10) 0.0093(10) -0.0147(10)
C32 0.0138(8) 0.0107(9) 0.0132(9) -0.0045(7) 0.0026(7) -0.0019(7)
C33 0.0116(8) 0.0122(9) 0.0203(10) -0.0065(7) -0.0006(7) -0.0019(7)
C34 0.0155(8) 0.0116(9) 0.0192(10) -0.0052(7) -0.0002(7) -0.0032(7)
C35 0.0195(9) 0.016(1) 0.021(1) -0.0050(8) -0.0042(8) -0.0025(8)
C36 0.0142(9) 0.0165(10) 0.0290(12) -0.0067(8) -0.0034(8) -0.0014(7)
C37 0.0133(9) 0.0196(11) 0.0278(11) -0.0105(8) 0.0044(8) -0.0031(8)
C38 0.0160(9) 0.0138(10) 0.0213(10) -0.0075(8) 0.0018(7) -0.0040(7)
C39 0.0161(9) 0.0263(12) 0.0195(10) -0.0103(8) 0.0029(8) -0.0064(8)
C40 0.0259(11) 0.0326(13) 0.0221(11) -0.0052(9) 0.0055(9) -0.0127(9)
C41 0.0193(10) 0.0391(14) 0.0295(12) -0.0206(10) 0.0056(9) -0.0079(9)
C42 0.0156(9) 0.0201(11) 0.0167(10) -0.0041(8) -0.0005(7) -0.0022(8)
C43 0.0242(10) 0.0288(12) 0.0195(11) 0.0013(9) 0.0008(8) -0.0054(9)
C44 0.023(1) 0.0265(12) 0.0238(11) -0.0113(9) 0.0000(8) -0.0018(9)
C45 0.0158(8) 0.0091(9) 0.0201(10) -0.0044(7) -0.0011(7) -0.0021(7)
C46 0.0171(9) 0.0172(10) 0.0176(10) -0.0058(8) -0.0008(7) 0.0008(7)
C47 0.0196(9) 0.0181(11) 0.0282(12) -0.0100(8) -0.0024(8) 0.0015(8)
C48 0.0235(10) 0.0131(10) 0.0288(12) -0.0016(8) -0.0029(9) -0.0012(8)
C49 0.0251(10) 0.0159(11) 0.0256(11) -0.0002(8) 0.0002(8) -0.0031(8)
C50 0.0189(9) 0.0155(10) 0.0198(10) -0.0032(8) 0.0014(8) -0.0037(8)
C51 0.0138(8) 0.0111(9) 0.0191(10) -0.0017(7) -0.0034(7) -0.0030(7)
C52 0.0151(8) 0.014(1) 0.0183(10) -0.0028(7) -0.0035(7) -0.0006(7)
C53 0.0169(9) 0.0156(10) 0.0237(11) -0.0019(8) 0.0006(8) -0.0048(7)
C54 0.0204(9) 0.0147(10) 0.0288(12) -0.0063(8) -0.0018(8) -0.0054(8)
C55 0.0211(9) 0.0173(11) 0.0234(11) -0.0092(8) -0.0020(8) -0.0023(8)
C56 0.0168(9) 0.0122(10) 0.0186(10) -0.0028(7) -0.0016(7) -0.0004(7)
C57 0.0216(9) 0.0190(11) 0.0179(10) -0.0048(8) 0.0028(8) -0.0056(8)
C58 0.0222(10) 0.0272(12) 0.0333(13) -0.004(1) 0.0047(9) 0.0019(9)
C59 0.0362(12) 0.0257(13) 0.0240(12) 0.0002(9) 0.0078(10) 0.0072(10)
C60 0.0172(9) 0.017(1) 0.0187(10) -0.0060(8) 0.0014(7) -0.0030(8)
C61 0.0224(10) 0.0244(12) 0.020(1) -0.0032(8) -0.0009(8) -0.0030(9)
C62 0.0224(10) 0.0269(12) 0.0210(11) -0.0091(9) -0.0007(8) 0.0010(9)

loop_
_atom_type_symbol
_atom_type_description
_atom_type_scat_dispersion_real
_atom_type_scat_dispersion_imag
_atom_type_scat_source
C C 0.0033 0.0016 'International Tables Vol C Tables 4.2.6.8 and 6.1.1.4'
H H 0.0000 0.0000 'International Tables Vol C Tables 4.2.6.8 and 6.1.1.4'
N N 0.0061 0.0033 'International Tables Vol C Tables 4.2.6.8 and 6.1.1.4'
O O 0.0106 0.0060 'International Tables Vol C Tables 4.2.6.8 and 6.1.1.4'
Cl Cl 0.1484 0.1585 'International Tables Vol C Tables 4.2.6.8 and 6.1.1.4'
Au Au -2.0133 8.8022 'International Tables Vol C Tables 4.2.6.8 and 6.1.1.4'

loop_
_geom_angle_atom_site_label_1
_geom_angle_atom_site_label_2
_geom_angle_atom_site_label_3
_geom_angle
C1 Au1 Cl1 175.13(5)
C32 Au2 Cl2 177.63(6)
C1 O1 C20 120.31(15)
C32 O2 C51 117.33(13)
C1 N1 C2 122.62(15)
C1 N1 C14 121.90(16)
C2 N1 C14 115.24(14)
C32 N2 C33 121.85(15)
C32 N2 C45 121.93(14)
C33 N2 C45 116.22(14)
N1 C1 O1 110.73(16)
N1 C1 Au1 124.67(14)
O1 C1 Au1 124.47(13)
C3 C2 C7 122.18(18)
C3 C2 N1 119.83(17)
C7 C2 N1 117.88(19)
C2 C3 C4 117.70(19)
C2 C3 C11 124.69(18)
C4 C3 C11 117.6(2)
C5 C4 C3 120.9(2)
C5 C4 H4A 119.5
C3 C4 H4A 119.5
C6 C5 C4 120.3(2)
C6 C5 H5A 119.9
C4 C5 H5A 119.9
C5 C6 C7 121.7(2)
C5 C6 H6A 119.1
C7 C6 H6A 119.1
C6 C7 C2 117.2(2)
C6 C7 C8 118.98(19)
C2 C7 C8 123.84(19)
C7 C8 C9 112.65(18)
C7 C8 C10 111.2(2)
C9 C8 C10 109.20(19)
C7 C8 H8A 107.9
C9 C8 H8A 107.9
C10 C8 H8A 107.9
C8 C9 H9A 109.5
C8 C9 H9B 109.5
H9A C9 H9B 109.5
C8 C9 H9C 109.5
H9A C9 H9C 109.5
H9B C9 H9C 109.5
C8 C10 H10A 109.5
C8 C10 H10B 109.5
H10A C10 H10B 109.5
C8 C10 H10C 109.5
H10A C10 H10C 109.5
H10B C10 H10C 109.5
C13 C11 C3 110.57(17)
C13 C11 C12 109.35(19)
C3 C11 C12 112.27(16)
C13 C11 H11A 108.2
C3 C11 H11A 108.2
C12 C11 H11A 108.2
C11 C12 H12A 109.5
C11 C12 H12B 109.5
H12A C12 H12B 109.5
C11 C12 H12C 109.5
H12A C12 H12C 109.5
H12B C12 H12C 109.5
C11 C13 H13A 109.5
C11 C13 H13B 109.5
H13A C13 H13B 109.5
C11 C13 H13C 109.5
H13A C13 H13C 109.5
H13B C13 H13C 109.5
N1 C14 C15 110.72(16)
N1 C14 C19 114.90(16)
C15 C14 C19 112.35(16)
N1 C14 H14A 106.1
C15 C14 H14A 106.1
C19 C14 H14A 106.1
C14 C15 C16 111.28(17)
C14 C15 H15A 109.4
C16 C15 H15A 109.4
C14 C15 H15B 109.4
C16 C15 H15B 109.4
H15A C15 H15B 108.0
C17 C16 C15 110.71(18)
C17 C16 H16A 109.5
C15 C16 H16A 109.5
C17 C16 H16B 109.5
C15 C16 H16B 109.5
H16A C16 H16B 108.1
C16 C17 C18 109.94(17)
C16 C17 H17A 109.7
C18 C17 H17A 109.7
C16 C17 H17B 109.7
C18 C17 H17B 109.7
H17A C17 H17B 108.2
C17 C18 C19 110.55(18)
C17 C18 H18A 109.5
C19 C18 H18A 109.5
C17 C18 H18B 109.5
C19 C18 H18B 109.5
H18A C18 H18B 108.1
C14 C19 C18 110.20(18)
C14 C19 H19A 109.6
C18 C19 H19A 109.6
C14 C19 H19B 109.6
C18 C19 H19B 109.6
H19A C19 H19B 108.1
C25 C20 C21 123.73(17)
C25 C20 O1 114.98(17)
C21 C20 O1 120.92(18)
C22 C21 C20 115.96(19)
C22 C21 C29 119.51(19)
C20 C21 C29 124.39(18)
C23 C22 C21 121.9(2)
C23 C22 H22A 119.1
C21 C22 H22A 119.1
C22 C23 C24 120.17(19)
C22 C23 H23A 119.9
C24 C23 H23A 119.9
C23 C24 C25 120.8(2)
C23 C24 H24A 119.6
C25 C24 H24A 119.6
C24 C25 C20 117.44(19)
C24 C25 C26 122.09(19)
C20 C25 C26 120.38(17)
C25 C26 C27 110.36(18)
C25 C26 C28 112.88(18)
C27 C26 C28 109.82(18)
C25 C26 H26A 107.9
C27 C26 H26A 107.9
C28 C26 H26A 107.9
C26 C27 H27A 109.5
C26 C27 H27B 109.5
H27A C27 H27B 109.5
C26 C27 H27C 109.5
H27A C27 H27C 109.5
H27B C27 H27C 109.5
C26 C28 H28A 109.5
C26 C28 H28B 109.5
H28A C28 H28B 109.5
C26 C28 H28C 109.5
H28A C28 H28C 109.5
H28B C28 H28C 109.5
C21 C29 C31 112.82(19)
C21 C29 C30 109.78(17)
C31 C29 C30 108.79(18)
C21 C29 H29A 108.4
C31 C29 H29A 108.4
C30 C29 H29A 108.4
C29 C30 H30A 109.5
C29 C30 H30B 109.5
H30A C30 H30B 109.5
C29 C30 H30C 109.5
H30A C30 H30C 109.5
H30B C30 H30C 109.5
C29 C31 H31A 109.5
C29 C31 H31B 109.5
H31A C31 H31B 109.5
C29 C31 H31C 109.5
H31A C31 H31C 109.5
H31B C31 H31C 109.5
N2 C32 O2 111.55(15)
N2 C32 Au2 128.48(13)
O2 C32 Au2 119.94(13)
C34 C33 C38 122.57(16)
C34 C33 N2 119.23(16)
C38 C33 N2 118.15(17)
C35 C34 C33 117.41(18)
C35 C34 C42 118.52(17)
C33 C34 C42 123.97(16)
C36 C35 C34 121.15(19)
C36 C35 H35A 119.4
C34 C35 H35A 119.4
C37 C36 C35 120.52(17)
C37 C36 H36A 119.7
C35 C36 H36A 119.7
C36 C37 C38 121.11(19)
C36 C37 H37A 119.4
C38 C37 H37A 119.4
C37 C38 C33 117.25(18)
C37 C38 C39 119.05(18)
C33 C38 C39 123.60(16)
C38 C39 C41 113.51(17)
C38 C39 C40 109.01(18)
C41 C39 C40 109.37(18)
C38 C39 H39A 108.3
C41 C39 H39A 108.3
C40 C39 H39A 108.3
C39 C40 H40A 109.5
C39 C40 H40B 109.5
H40A C40 H40B 109.5
C39 C40 H40C 109.5
H40A C40 H40C 109.5
H40B C40 H40C 109.5
C39 C41 H41A 109.5
C39 C41 H41B 109.5
H41A C41 H41B 109.5
C39 C41 H41C 109.5
H41A C41 H41C 109.5
H41B C41 H41C 109.5
C34 C42 C44 109.85(16)
C34 C42 C43 111.73(17)
C44 C42 C43 110.26(18)
C34 C42 H42A 108.3
C44 C42 H42A 108.3
C43 C42 H42A 108.3
C42 C43 H43A 109.5
C42 C43 H43B 109.5
H43A C43 H43B 109.5
C42 C43 H43C 109.5
H43A C43 H43C 109.5
H43B C43 H43C 109.5
C42 C44 H44A 109.5
C42 C44 H44B 109.5
H44A C44 H44B 109.5
C42 C44 H44C 109.5
H44A C44 H44C 109.5
H44B C44 H44C 109.5
N2 C45 C46 112.68(15)
N2 C45 C50 113.76(16)
C46 C45 C50 110.21(15)
N2 C45 H45A 106.6
C46 C45 H45A 106.6
C50 C45 H45A 106.6
C47 C46 C45 109.87(16)
C47 C46 H46A 109.7
C45 C46 H46A 109.7
C47 C46 H46B 109.7
C45 C46 H46B 109.7
H46A C46 H46B 108.2
C46 C47 C48 111.33(18)
C46 C47 H47A 109.4
C48 C47 H47A 109.4
C46 C47 H47B 109.4
C48 C47 H47B 109.4
H47A C47 H47B 108.0
C49 C48 C47 111.00(16)
C49 C48 H48A 109.4
C47 C48 H48A 109.4
C49 C48 H48B 109.4
C47 C48 H48B 109.4
H48A C48 H48B 108.0
C48 C49 C50 110.70(17)
C48 C49 H49A 109.5
C50 C49 H49A 109.5
C48 C49 H49B 109.5
C50 C49 H49B 109.5
H49A C49 H49B 108.1
C49 C50 C45 110.13(18)
C49 C50 H50A 109.6
C45 C50 H50A 109.6
C49 C50 H50B 109.6
C45 C50 H50B 109.6
H50A C50 H50B 108.1
C56 C51 C52 123.78(18)
C56 C51 O2 117.70(16)
C52 C51 O2 118.31(18)
C53 C52 C51 116.2(2)
C53 C52 C60 119.95(18)
C51 C52 C60 123.82(18)
C54 C53 C52 121.54(19)
C54 C53 H53A 119.2
C52 C53 H53A 119.2
C53 C54 C55 120.5(2)
C53 C54 H54A 119.8
C55 C54 H54A 119.8
C54 C55 C56 120.6(2)
C54 C55 H55A 119.7
C56 C55 H55A 119.7
C51 C56 C55 117.33(18)
C51 C56 C57 121.97(18)
C55 C56 C57 120.7(2)
C58 C57 C56 113.11(17)
C58 C57 C59 109.99(19)
C56 C57 C59 111.28(16)
C58 C57 H57A 107.4
C56 C57 H57A 107.4
C59 C57 H57A 107.4
C57 C58 H58A 109.5
C57 C58 H58B 109.5
H58A C58 H58B 109.5
C57 C58 H58C 109.5
H58A C58 H58C 109.5
H58B C58 H58C 109.5
C57 C59 H59A 109.5
C57 C59 H59B 109.5
H59A C59 H59B 109.5
C57 C59 H59C 109.5
H59A C59 H59C 109.5
H59B C59 H59C 109.5
C52 C60 C61 110.28(17)
C52 C60 C62 111.26(16)
C61 C60 C62 110.24(16)
C52 C60 H60A 108.3
C61 C60 H60A 108.3
C62 C60 H60A 108.3
C60 C61 H61A 109.5
C60 C61 H61D 109.5
H61A C61 H61D 109.5
C60 C61 H61B 109.5
H61A C61 H61B 109.5
H61D C61 H61B 109.5
C60 C62 H62D 109.5
C60 C62 H62A 109.5
H62D C62 H62A 109.5
C60 C62 H62B 109.5
H62D C62 H62B 109.5
H62A C62 H62B 109.5

loop_
_geom_bond_atom_site_label_1
_geom_bond_atom_site_label_2
_geom_bond_distance
Au1 C1 1.9827(19)
Au1 Cl1 2.2883(6)
Au2 C32 1.9901(17)
Au2 Cl2 2.2768(4)
O1 C1 1.345(2)
O1 C20 1.422(2)
O2 C32 1.345(2)
O2 C51 1.425(2)
N1 C1 1.328(2)
N1 C2 1.471(2)
N1 C14 1.513(2)
N2 C32 1.314(2)
N2 C33 1.471(2)
N2 C45 1.508(2)
C2 C3 1.401(3)
C2 C7 1.409(3)
C3 C4 1.402(3)
C3 C11 1.523(3)
C4 C5 1.385(3)
C4 H4A 0.9500
C5 C6 1.369(4)
C5 H5A 0.9500
C6 C7 1.401(3)
C6 H6A 0.9500
C7 C8 1.513(3)
C8 C9 1.528(3)
C8 C10 1.546(3)
C8 H8A 1.0000
C9 H9A 0.9800
C9 H9B 0.9800
C9 H9C 0.9800
C10 H10A 0.9800
C10 H10B 0.9800
C10 H10C 0.9800
C11 C13 1.522(3)
C11 C12 1.529(3)
C11 H11A 1.0000
C12 H12A 0.9800
C12 H12B 0.9800
C12 H12C 0.9800
C13 H13A 0.9800
C13 H13B 0.9800
C13 H13C 0.9800
C14 C15 1.525(3)
C14 C19 1.530(3)
C14 H14A 1.0000
C15 C16 1.533(2)
C15 H15A 0.9900
C15 H15B 0.9900
C16 C17 1.518(3)
C16 H16A 0.9900
C16 H16B 0.9900
C17 C18 1.523(3)
C17 H17A 0.9900
C17 H17B 0.9900
C18 C19 1.536(3)
C18 H18A 0.9900
C18 H18B 0.9900
C19 H19A 0.9900
C19 H19B 0.9900
C20 C25 1.399(3)
C20 C21 1.400(3)
C21 C22 1.400(3)
C21 C29 1.515(3)
C22 C23 1.384(3)
C22 H22A 0.9500
C23 C24 1.385(3)
C23 H23A 0.9500
C24 C25 1.391(3)
C24 H24A 0.9500
C25 C26 1.516(3)
C26 C27 1.532(3)
C26 C28 1.534(3)
C26 H26A 1.0000
C27 H27A 0.9800
C27 H27B 0.9800
C27 H27C 0.9800
C28 H28A 0.9800
C28 H28B 0.9800
C28 H28C 0.9800
C29 C31 1.537(3)
C29 C30 1.546(3)
C29 H29A 1.0000
C30 H30A 0.9800
C30 H30B 0.9800
C30 H30C 0.9800
C31 H31A 0.9800
C31 H31B 0.9800
C31 H31C 0.9800
C33 C34 1.404(3)
C33 C38 1.408(3)
C34 C35 1.401(2)
C34 C42 1.514(3)
C35 C36 1.381(3)
C35 H35A 0.9500
C36 C37 1.381(3)
C36 H36A 0.9500
C37 C38 1.404(3)
C37 H37A 0.9500
C38 C39 1.519(3)
C39 C41 1.533(3)
C39 C40 1.538(3)
C39 H39A 1.0000
C40 H40A 0.9800
C40 H40B 0.9800
C40 H40C 0.9800
C41 H41A 0.9800
C41 H41B 0.9800
C41 H41C 0.9800
C42 C44 1.529(3)
C42 C43 1.539(3)
C42 H42A 1.0000
C43 H43A 0.9800
C43 H43B 0.9800
C43 H43C 0.9800
C44 H44A 0.9800
C44 H44B 0.9800
C44 H44C 0.9800
C45 C46 1.531(3)
C45 C50 1.536(3)
C45 H45A 1.0000
C46 C47 1.526(3)
C46 H46A 0.9900
C46 H46B 0.9900
C47 C48 1.533(3)
C47 H47A 0.9900
C47 H47B 0.9900
C48 C49 1.522(3)
C48 H48A 0.9900
C48 H48B 0.9900
C49 C50 1.527(3)
C49 H49A 0.9900
C49 H49B 0.9900
C50 H50A 0.9900
C50 H50B 0.9900
C51 C56 1.389(3)
C51 C52 1.403(3)
C52 C53 1.397(3)
C52 C60 1.511(3)
C53 C54 1.376(3)
C53 H53A 0.9500
C54 C55 1.387(3)
C54 H54A 0.9500
C55 C56 1.393(3)
C55 H55A 0.9500
C56 C57 1.523(3)
C57 C58 1.518(3)
C57 C59 1.528(3)
C57 H57A 1.0000
C58 H58A 0.9800
C58 H58B 0.9800
C58 H58C 0.9800
C59 H59A 0.9800
C59 H59B 0.9800
C59 H59C 0.9800
C60 C61 1.534(3)
C60 C62 1.538(3)
C60 H60A 1.0000
C61 H61A 0.9800
C61 H61D 0.9800
C61 H61B 0.9800
C62 H62D 0.9800
C62 H62A 0.9800
C62 H62B 0.9800
